data_4073164
loop_
_publ_author_name
'Shen, Hao'
'Chan, Hoi-Shan'
'Xie, Zuowei'

_publ_section_title
;
 Synthesis, Structure, and Reactivity of
 [\s:\h1:\h5-(OCH2)(Me2NCH2)C2B9H9]Ti(NR2) (R = Me, Et)
;
_journal_issue 10
_journal_name_full Organometallics
_journal_page_first 2694
_journal_paper_doi 10.1021/om070128q
_journal_volume 26
_journal_year 2007
_chemical_formula_sum 'C22 H36 B9 N3 O3 Ti'
_chemical_formula_weight 535.73
_chemical_name_systematic
; 
 ? 
;
_space_group_IT_number 14
_symmetry_cell_setting monoclinic
_symmetry_space_group_name_Hall '-P 2ybc'
_symmetry_space_group_name_H-M 'P 1 21/c 1'
_atom_sites_solution_hydrogens geom
_atom_sites_solution_primary direct
_atom_sites_solution_secondary difmap
_audit_creation_method SHELXL-97
_cell_angle_alpha 90.00
_cell_angle_beta 100.650(2)
_cell_angle_gamma 90.00
_cell_formula_units_Z 4
_cell_length_a 11.9198(13)
_cell_length_b 15.0114(17)
_cell_length_c 15.7476(17)
_cell_measurement_reflns_used 913
_cell_measurement_temperature 293(2)
_cell_measurement_theta_max 23.27
_cell_measurement_theta_min 3.22
_cell_volume 2769.2(5)
_computing_cell_refinement 'BRUKER SMART CCD DIFFRACTOMETER'
_computing_data_collection 'BRUKER SMART CCD DIFFRACTOMETER'
_computing_data_reduction 'BRUKER SMART CCD DIFFRACTOMETER'
_computing_molecular_graphics 'SIEMENS SHELXTL'
_computing_publication_material 'SIEMENS SHELXTL'
_computing_structure_refinement 'SHELXL-97 (Sheldrick, 1997)'
_computing_structure_solution 'SHELXS-97 (Sheldrick, 1990)'
_diffrn_ambient_temperature 293(2)
_diffrn_measured_fraction_theta_full 0.998
_diffrn_measured_fraction_theta_max 0.998
_diffrn_measurement_device_type 'BRUKER SMART CCD DIFFRACTOMETER'
_diffrn_measurement_method 'OMEGA SCAN'
_diffrn_radiation_monochromator graphite
_diffrn_radiation_source 'fine-focus sealed tube'
_diffrn_radiation_type MoK\a
_diffrn_radiation_wavelength 0.71073
_diffrn_reflns_av_R_equivalents 0.0610
_diffrn_reflns_av_sigmaI/netI 0.0809
_diffrn_reflns_limit_h_max 15
_diffrn_reflns_limit_h_min -15
_diffrn_reflns_limit_k_max 19
_diffrn_reflns_limit_k_min -20
_diffrn_reflns_limit_l_max 13
_diffrn_reflns_limit_l_min -21
_diffrn_reflns_number 19049
_diffrn_reflns_theta_full 28.32
_diffrn_reflns_theta_max 28.32
_diffrn_reflns_theta_min 1.74
_exptl_absorpt_coefficient_mu 0.340
_exptl_absorpt_correction_T_max 1.0000
_exptl_absorpt_correction_T_min 0.606085
_exptl_absorpt_correction_type SADABS
_exptl_crystal_colour COLOURLESS
_exptl_crystal_density_diffrn 1.285
_exptl_crystal_density_meas 0
_exptl_crystal_density_method 'not measured'
_exptl_crystal_description prism
_exptl_crystal_F_000 1120
_exptl_crystal_size_max 0.30
_exptl_crystal_size_mid 0.20
_exptl_crystal_size_min 0.10
_refine_diff_density_max 0.335
_refine_diff_density_min -0.329
_refine_diff_density_rms 0.063
_refine_ls_extinction_method none
_refine_ls_goodness_of_fit_ref 0.991
_refine_ls_hydrogen_treatment riding
_refine_ls_matrix_type full
_refine_ls_number_parameters 343
_refine_ls_number_reflns 6873
_refine_ls_number_restraints 0
_refine_ls_restrained_S_all 0.991
_refine_ls_R_factor_all 0.1205
_refine_ls_R_factor_gt 0.0569
_refine_ls_shift/su_max 0.001
_refine_ls_shift/su_mean 0.000
_refine_ls_structure_factor_coef Fsqd
_refine_ls_weighting_details 'calc w=1/[\s^2^(Fo^2^)+(0.0896P)^2^+0.0000P] where P=(Fo^2^+2Fc^2^)/3'
_refine_ls_weighting_scheme calc
_refine_ls_wR_factor_gt 0.1412
_refine_ls_wR_factor_ref 0.1766
_reflns_number_gt 3820
_reflns_number_total 6873
_reflns_threshold_expression >2sigma(I)
_cod_data_source_file om070128qsi20070208_104122.cif
_cod_data_source_block 14
_cod_depositor_comments
;
The following automatic conversions were performed:

'_symmetry_cell_setting' value 'Monoclinic' changed to 'monoclinic'
according to /home/saulius/struct/CIF-dictionaries/cif_core.dic
dictionary named 'cif_core.dic' version 2.4.1 from 2010-06-29.

Automatic conversion script
Id: cif_fix_values 1715 2011-07-08 13:25:40Z adriana 
;
_cod_original_sg_symbol_H-M P2(1)/c
_cod_database_code 4073164

loop_
_symmetry_equiv_pos_as_xyz
'x, y, z'
'-x, y+1/2, -z+1/2'
'-x, -y, -z'
'x, -y-1/2, z-1/2'

loop_
_atom_site_label
_atom_site_type_symbol
_atom_site_fract_x
_atom_site_fract_y
_atom_site_fract_z
_atom_site_U_iso_or_equiv
_atom_site_adp_type
_atom_site_occupancy
_atom_site_symmetry_multiplicity
_atom_site_calc_flag
_atom_site_refinement_flags
Ti1 Ti 0.51595(4) 0.68672(3) 0.61453(3) 0.03274(16) Uani 1 1 d .
O1 O 0.51058(18) 0.74520(16) 0.71780(14) 0.0515(6) Uani 1 1 d .
O2 O 0.62809(16) 0.60471(13) 0.60267(14) 0.0417(5) Uani 1 1 d .
O3 O 0.64292(16) 0.77290(13) 0.59524(13) 0.0399(5) Uani 1 1 d .
C1 C 0.3198(2) 0.65978(19) 0.59803(19) 0.0342(6) Uani 1 1 d .
C2 C 0.3424(3) 0.7623(2) 0.6212(2) 0.0397(7) Uani 1 1 d .
C11 C 0.3327(3) 0.5924(2) 0.6702(2) 0.0461(8) Uani 1 1 d .
H11A H 0.3109 0.6182 0.7212 0.055 Uiso 1 1 calc R
H11B H 0.2850 0.5408 0.6528 0.055 Uiso 1 1 calc R
C12 C 0.4726(3) 0.4770(2) 0.6528(2) 0.0562(9) Uani 1 1 d .
H12A H 0.4454 0.4324 0.6877 0.084 Uiso 1 1 calc R
H12B H 0.5523 0.4674 0.6530 0.084 Uiso 1 1 calc R
H12C H 0.4308 0.4730 0.5946 0.084 Uiso 1 1 calc R
C13 C 0.5040(3) 0.5659(3) 0.7817(2) 0.0688(11) Uani 1 1 d .
H13A H 0.4760 0.5148 0.8080 0.103 Uiso 1 1 calc R
H13B H 0.4813 0.6191 0.8078 0.103 Uiso 1 1 calc R
H13C H 0.5858 0.5634 0.7902 0.103 Uiso 1 1 calc R
C14 C 0.3991(3) 0.7825(3) 0.7121(2) 0.0552(9) Uani 1 1 d .
H14A H 0.4030 0.8462 0.7224 0.066 Uiso 1 1 calc R
H14B H 0.3587 0.7547 0.7532 0.066 Uiso 1 1 calc R
C21 C 0.7377(2) 0.60613(18) 0.58340(19) 0.0341(6) Uani 1 1 d .
H21A H 0.7448 0.5526 0.5491 0.041 Uiso 1 1 calc R
C22 C 0.8282(2) 0.59838(19) 0.66592(19) 0.0356(6) Uani 1 1 d .
C23 C 0.8240(3) 0.5250(2) 0.7179(2) 0.0546(9) Uani 1 1 d .
H23A H 0.7651 0.4840 0.7035 0.066 Uiso 1 1 calc R
C24 C 0.9057(3) 0.5115(3) 0.7909(2) 0.0659(11) Uani 1 1 d .
H24A H 0.9016 0.4617 0.8253 0.079 Uiso 1 1 calc R
C25 C 0.9939(3) 0.5719(3) 0.8130(2) 0.0615(10) Uani 1 1 d .
H25A H 1.0493 0.5630 0.8622 0.074 Uiso 1 1 calc R
C26 C 0.9986(3) 0.6440(3) 0.7624(2) 0.0638(10) Uani 1 1 d .
H26A H 1.0571 0.6853 0.7773 0.077 Uiso 1 1 calc R
C27 C 0.9170(3) 0.6569(2) 0.6884(2) 0.0518(9) Uani 1 1 d .
H27A H 0.9226 0.7061 0.6535 0.062 Uiso 1 1 calc R
C28 C 0.7953(2) 0.66482(19) 0.44989(19) 0.0356(7) Uani 1 1 d .
C29 C 0.8900(2) 0.6111(2) 0.4513(2) 0.0426(7) Uani 1 1 d .
H29A H 0.9303 0.5902 0.5037 0.051 Uiso 1 1 calc R
C30 C 0.9247(3) 0.5886(2) 0.3754(2) 0.0531(9) Uani 1 1 d .
H30A H 0.9881 0.5522 0.3763 0.064 Uiso 1 1 calc R
C31 C 0.8649(3) 0.6201(3) 0.2983(2) 0.0590(10) Uani 1 1 d .
H31A H 0.8877 0.6049 0.2468 0.071 Uiso 1 1 calc R
C32 C 0.7709(3) 0.6745(3) 0.2972(2) 0.0594(10) Uani 1 1 d .
H32A H 0.7317 0.6966 0.2449 0.071 Uiso 1 1 calc R
C33 C 0.7353(3) 0.6959(2) 0.3722(2) 0.0471(8) Uani 1 1 d .
H33A H 0.6710 0.7313 0.3709 0.056 Uiso 1 1 calc R
C34 C 0.7191(2) 0.76555(19) 0.54944(19) 0.0360(7) Uani 1 1 d .
C35 C 0.7039(4) 0.9242(2) 0.5285(3) 0.0778(13) Uani 1 1 d .
H35A H 0.6314 0.9129 0.5447 0.117 Uiso 1 1 calc R
H35B H 0.6923 0.9538 0.4736 0.117 Uiso 1 1 calc R
H35C H 0.7492 0.9613 0.5713 0.117 Uiso 1 1 calc R
C36 C 0.8759(3) 0.8453(3) 0.4984(3) 0.0733(13) Uani 1 1 d .
H36A H 0.9070 0.7864 0.4965 0.110 Uiso 1 1 calc R
H36B H 0.9258 0.8804 0.5402 0.110 Uiso 1 1 calc R
H36C H 0.8689 0.8725 0.4425 0.110 Uiso 1 1 calc R
N1 N 0.4561(2) 0.56651(17) 0.68819(16) 0.0424(6) Uani 1 1 d .
N2 N 0.75664(19) 0.68354(15) 0.52917(15) 0.0348(5) Uani 1 1 d .
N3 N 0.7632(2) 0.83975(17) 0.5225(2) 0.0509(7) Uani 1 1 d .
B3 B 0.4027(3) 0.8133(2) 0.5478(3) 0.0423(8) Uani 1 1 d .
H3 H 0.4609 0.8707 0.5598 0.051 Uiso 1 1 calc R
B4 B 0.4173(3) 0.7328(2) 0.4706(2) 0.0369(8) Uani 1 1 d .
H4 H 0.4832 0.7354 0.4301 0.044 Uiso 1 1 calc R
B5 B 0.3637(3) 0.6347(2) 0.5057(2) 0.0341(7) Uani 1 1 d .
H5 H 0.3947 0.5696 0.4878 0.041 Uiso 1 1 calc R
B6 B 0.2038(3) 0.7307(2) 0.5876(3) 0.0446(9) Uani 1 1 d .
H6 H 0.1373 0.7296 0.6276 0.053 Uiso 1 1 calc R
B7 B 0.2560(3) 0.8306(3) 0.5518(3) 0.0503(10) Uani 1 1 d .
H7 H 0.2224 0.8954 0.5677 0.060 Uiso 1 1 calc R
B8 B 0.3009(3) 0.8106(2) 0.4520(3) 0.0463(9) Uani 1 1 d .
H8 H 0.2953 0.8623 0.4019 0.056 Uiso 1 1 calc R
B9 B 0.2746(3) 0.6974(2) 0.4256(2) 0.0422(8) Uani 1 1 d .
H9 H 0.2510 0.6752 0.3581 0.051 Uiso 1 1 calc R
B10 B 0.2161(3) 0.6477(2) 0.5098(2) 0.0409(8) Uani 1 1 d .
H10 H 0.1559 0.5915 0.4983 0.049 Uiso 1 1 calc R
B11 B 0.1752(3) 0.7570(3) 0.4779(3) 0.0490(10) Uani 1 1 d .
H11 H 0.0881 0.7731 0.4447 0.059 Uiso 1 1 calc R

loop_
_atom_site_aniso_label
_atom_site_aniso_U_11
_atom_site_aniso_U_22
_atom_site_aniso_U_33
_atom_site_aniso_U_23
_atom_site_aniso_U_13
_atom_site_aniso_U_12
Ti1 0.0282(3) 0.0399(3) 0.0310(3) -0.0026(2) 0.0079(2) -0.0069(2)
O1 0.0438(13) 0.0725(16) 0.0398(13) -0.0142(12) 0.0119(10) -0.0132(11)
O2 0.0291(11) 0.0413(11) 0.0570(14) 0.0084(10) 0.0136(10) -0.0041(8)
O3 0.0378(11) 0.0411(11) 0.0443(13) -0.0088(10) 0.0171(10) -0.0111(9)
C1 0.0284(14) 0.0402(16) 0.0348(16) 0.0032(13) 0.0075(12) -0.0058(12)
C2 0.0435(17) 0.0436(17) 0.0365(17) -0.0085(14) 0.0194(14) -0.0016(13)
C11 0.0355(17) 0.059(2) 0.0452(19) 0.0153(16) 0.0120(14) -0.0061(14)
C12 0.049(2) 0.0450(19) 0.076(3) 0.0237(19) 0.0145(18) 0.0009(15)
C13 0.055(2) 0.110(3) 0.040(2) 0.028(2) 0.0045(16) 0.005(2)
C14 0.052(2) 0.069(2) 0.049(2) -0.0232(18) 0.0218(17) -0.0106(17)
C21 0.0317(15) 0.0330(15) 0.0391(17) 0.0014(13) 0.0103(12) -0.0031(11)
C22 0.0327(15) 0.0390(16) 0.0370(17) -0.0020(13) 0.0114(12) 0.0034(12)
C23 0.047(2) 0.054(2) 0.062(2) 0.0144(18) 0.0070(17) -0.0029(16)
C24 0.065(3) 0.076(3) 0.056(2) 0.026(2) 0.011(2) 0.013(2)
C25 0.050(2) 0.094(3) 0.039(2) 0.002(2) 0.0038(16) 0.011(2)
C26 0.054(2) 0.084(3) 0.049(2) -0.004(2) -0.0017(17) -0.013(2)
C27 0.048(2) 0.058(2) 0.046(2) 0.0034(17) -0.0011(15) -0.0138(16)
C28 0.0299(14) 0.0435(16) 0.0346(16) 0.0020(13) 0.0089(12) -0.0036(12)
C29 0.0343(16) 0.0542(19) 0.0389(18) 0.0058(15) 0.0058(13) 0.0053(14)
C30 0.0433(19) 0.066(2) 0.053(2) -0.0014(18) 0.0169(16) 0.0093(16)
C31 0.057(2) 0.079(3) 0.046(2) -0.0038(19) 0.0232(18) 0.0001(19)
C32 0.052(2) 0.088(3) 0.039(2) 0.0192(19) 0.0112(16) 0.0060(19)
C33 0.0395(17) 0.063(2) 0.0402(18) 0.0099(16) 0.0109(14) 0.0077(15)
C34 0.0321(15) 0.0396(16) 0.0364(17) -0.0025(13) 0.0066(13) -0.0069(12)
C35 0.087(3) 0.039(2) 0.116(4) 0.013(2) 0.042(3) 0.001(2)
C36 0.066(3) 0.061(2) 0.106(4) -0.004(2) 0.050(2) -0.0231(19)
N1 0.0309(13) 0.0581(16) 0.0379(15) 0.0139(13) 0.0056(11) 0.0002(11)
N2 0.0326(12) 0.0384(13) 0.0349(13) 0.0014(11) 0.0099(10) -0.0029(10)
N3 0.0542(17) 0.0376(14) 0.068(2) 0.0030(14) 0.0312(15) -0.0077(12)
B3 0.0405(19) 0.0350(18) 0.057(2) -0.0018(17) 0.0229(17) -0.0055(15)
B4 0.0389(18) 0.0388(19) 0.0362(19) 0.0024(15) 0.0155(15) 0.0022(14)
B5 0.0323(17) 0.0359(18) 0.0342(18) -0.0047(15) 0.0060(13) -0.0014(13)
B6 0.0321(18) 0.052(2) 0.053(2) 0.0055(19) 0.0185(16) 0.0035(16)
B7 0.047(2) 0.044(2) 0.066(3) 0.0054(19) 0.025(2) 0.0099(16)
B8 0.042(2) 0.047(2) 0.053(2) 0.0153(19) 0.0184(17) 0.0073(17)
B9 0.0371(18) 0.056(2) 0.0328(19) 0.0028(17) 0.0037(14) 0.0038(16)
B10 0.0292(17) 0.047(2) 0.044(2) -0.0008(17) 0.0011(14) -0.0053(15)
B11 0.0306(18) 0.058(2) 0.060(3) 0.013(2) 0.0120(17) 0.0075(16)

loop_
_atom_type_symbol
_atom_type_description
_atom_type_scat_dispersion_real
_atom_type_scat_dispersion_imag
_atom_type_scat_source
C C 0.0033 0.0016 'International Tables Vol C Tables 4.2.6.8 and 6.1.1.4'
H H 0.0000 0.0000 'International Tables Vol C Tables 4.2.6.8 and 6.1.1.4'
B B 0.0013 0.0007 'International Tables Vol C Tables 4.2.6.8 and 6.1.1.4'
N N 0.0061 0.0033 'International Tables Vol C Tables 4.2.6.8 and 6.1.1.4'
O O 0.0106 0.0060 'International Tables Vol C Tables 4.2.6.8 and 6.1.1.4'
Ti Ti 0.2776 0.4457 'International Tables Vol C Tables 4.2.6.8 and 6.1.1.4'

loop_
_geom_angle_atom_site_label_1
_geom_angle_atom_site_label_2
_geom_angle_atom_site_label_3
_geom_angle
O2 Ti1 O1 122.97(10)
O2 Ti1 O3 80.71(8)
O1 Ti1 O3 88.71(9)
O2 Ti1 N1 80.11(9)
O1 Ti1 N1 82.35(10)
O3 Ti1 N1 149.69(9)
O2 Ti1 C1 126.81(9)
O1 Ti1 C1 89.05(10)
O3 Ti1 C1 147.17(10)
N1 Ti1 C1 61.92(9)
O2 Ti1 C2 166.25(10)
O1 Ti1 C2 64.26(10)
O3 Ti1 C2 112.11(9)
N1 Ti1 C2 89.93(10)
C1 Ti1 C2 39.45(10)
O2 Ti1 B5 100.22(10)
O1 Ti1 B5 129.66(10)
O3 Ti1 B5 125.66(10)
N1 Ti1 B5 80.89(10)
C1 Ti1 B5 41.55(10)
C2 Ti1 B5 68.61(11)
O2 Ti1 B3 145.32(10)
O1 Ti1 B3 84.47(12)
O3 Ti1 B3 79.10(10)
N1 Ti1 B3 128.27(10)
C1 Ti1 B3 68.08(11)
C2 Ti1 B3 40.08(10)
B5 Ti1 B3 70.15(12)
O2 Ti1 B4 109.04(10)
O1 Ti1 B4 125.94(11)
O3 Ti1 B4 85.77(10)
N1 Ti1 B4 122.74(10)
C1 Ti1 B4 69.36(10)
C2 Ti1 B4 68.50(10)
B5 Ti1 B4 42.04(11)
B3 Ti1 B4 41.69(12)
C14 O1 Ti1 108.16(18)
C21 O2 Ti1 137.25(17)
C34 O3 Ti1 130.93(18)
C11 C1 C2 119.1(3)
C11 C1 B5 119.9(2)
C2 C1 B5 110.4(2)
C11 C1 B10 120.3(2)
C2 C1 B10 111.0(2)
B5 C1 B10 63.96(19)
C11 C1 B6 116.9(2)
C2 C1 B6 61.70(19)
B5 C1 B6 115.4(2)
B10 C1 B6 62.4(2)
C11 C1 Ti1 94.11(17)
C2 C1 Ti1 71.57(14)
B5 C1 Ti1 70.71(14)
B10 C1 Ti1 132.38(19)
B6 C1 Ti1 132.06(19)
C14 C2 C1 116.2(3)
C14 C2 B3 113.3(3)
C1 C2 B3 111.4(2)
C14 C2 B7 127.2(3)
C1 C2 B7 112.2(3)
B3 C2 B7 64.0(2)
C14 C2 B6 126.3(3)
C1 C2 B6 63.08(19)
B3 C2 B6 115.6(3)
B7 C2 B6 62.1(2)
C14 C2 Ti1 84.08(19)
C1 C2 Ti1 68.98(14)
B3 C2 Ti1 72.39(16)
B7 C2 Ti1 133.49(19)
B6 C2 Ti1 130.86(19)
N1 C11 C1 106.1(2)
O1 C14 C2 103.3(2)
O2 C21 N2 112.6(2)
O2 C21 C22 110.8(2)
N2 C21 C22 112.9(2)
C27 C22 C23 118.0(3)
C27 C22 C21 124.0(3)
C23 C22 C21 117.8(3)
C24 C23 C22 121.0(3)
C23 C24 C25 120.1(4)
C26 C25 C24 119.3(3)
C25 C26 C27 120.5(4)
C22 C27 C26 121.1(3)
C33 C28 C29 119.9(3)
C33 C28 N2 120.5(3)
C29 C28 N2 119.4(3)
C30 C29 C28 120.3(3)
C31 C30 C29 119.5(3)
C30 C31 C32 120.0(3)
C33 C32 C31 120.6(3)
C32 C33 C28 119.6(3)
O3 C34 N3 118.4(3)
O3 C34 N2 120.8(2)
N3 C34 N2 120.8(3)
C13 N1 C12 108.4(3)
C13 N1 C11 112.0(3)
C12 N1 C11 111.0(3)
C13 N1 Ti1 113.9(2)
C12 N1 Ti1 116.19(19)
C11 N1 Ti1 94.89(16)
C34 N2 C28 123.4(2)
C34 N2 C21 118.7(2)
C28 N2 C21 117.0(2)
C34 N3 C35 118.7(3)
C34 N3 C36 124.3(3)
C35 N3 C36 116.4(3)
C2 B3 B4 106.1(2)
C2 B3 B8 105.6(2)
B4 B3 B8 61.8(2)
C2 B3 B7 59.2(2)
B4 B3 B7 110.5(3)
B8 B3 B7 60.4(2)
C2 B3 Ti1 67.53(16)
B4 B3 Ti1 69.16(16)
B8 B3 Ti1 126.1(2)
B7 B3 Ti1 124.3(2)
B5 B4 B3 106.0(2)
B5 B4 B8 106.5(2)
B3 B4 B8 59.3(2)
B5 B4 B9 59.84(19)
B3 B4 B9 105.7(2)
B8 B4 B9 58.8(2)
B5 B4 Ti1 66.91(15)
B3 B4 Ti1 69.14(17)
B8 B4 Ti1 123.9(2)
B9 B4 Ti1 122.53(19)
C1 B5 B4 106.1(2)
C1 B5 B9 104.9(2)
B4 B5 B9 61.8(2)
C1 B5 B10 58.38(18)
B4 B5 B10 110.0(2)
B9 B5 B10 60.00(19)
C1 B5 Ti1 67.75(15)
B4 B5 Ti1 71.06(16)
B9 B5 Ti1 128.1(2)
B10 B5 Ti1 124.2(2)
C2 B6 C1 55.22(17)
C2 B6 B11 104.1(2)
C1 B6 B11 103.9(2)
C2 B6 B7 58.8(2)
C1 B6 B7 103.3(2)
B11 B6 B7 60.3(2)
C2 B6 B10 102.1(2)
C1 B6 B10 57.70(18)
B11 B6 B10 60.0(2)
B7 B6 B10 107.4(3)
C2 B7 B6 59.2(2)
C2 B7 B11 103.9(3)
B6 B7 B11 59.5(2)
C2 B7 B8 102.8(2)
B6 B7 B8 108.8(3)
B11 B7 B8 61.7(2)
C2 B7 B3 56.80(19)
B6 B7 B3 107.2(3)
B11 B7 B3 107.9(3)
B8 B7 B3 59.1(2)
B3 B8 B9 106.9(2)
B3 B8 B7 60.6(2)
B9 B8 B7 107.6(3)
B3 B8 B4 58.92(19)
B9 B8 B4 60.7(2)
B7 B8 B4 108.4(3)
B3 B8 B11 106.7(3)
B9 B8 B11 60.4(2)
B7 B8 B11 58.6(2)
B4 B8 B11 108.7(2)
B8 B9 B5 106.8(3)
B8 B9 B10 107.9(3)
B5 B9 B10 60.53(19)
B8 B9 B4 60.6(2)
B5 B9 B4 58.36(19)
B10 B9 B4 107.7(2)
B8 B9 B11 61.1(2)
B5 B9 B11 107.4(3)
B10 B9 B11 59.0(2)
B4 B9 B11 109.1(3)
C1 B10 B11 104.9(3)
C1 B10 B6 59.86(19)
B11 B10 B6 59.2(2)
C1 B10 B9 103.9(2)
B11 B10 B9 61.3(2)
B6 B10 B9 108.4(3)
C1 B10 B5 57.66(17)
B11 B10 B5 108.3(2)
B6 B10 B5 108.1(2)
B9 B10 B5 59.47(19)
B6 B11 B7 60.2(2)
B6 B11 B10 60.8(2)
B7 B11 B10 107.9(3)
B6 B11 B9 108.4(3)
B7 B11 B9 106.8(3)
B10 B11 B9 59.8(2)
B6 B11 B8 107.8(3)
B7 B11 B8 59.7(2)
B10 B11 B8 106.4(2)
B9 B11 B8 58.5(2)

loop_
_geom_bond_atom_site_label_1
_geom_bond_atom_site_label_2
_geom_bond_distance
Ti1 O2 1.852(2)
Ti1 O1 1.860(2)
Ti1 O3 2.0558(19)
Ti1 N1 2.327(2)
Ti1 C1 2.339(3)
Ti1 C2 2.378(3)
Ti1 B5 2.386(3)
Ti1 B3 2.453(4)
Ti1 B4 2.453(4)
O1 C14 1.430(4)
O2 C21 1.396(3)
O3 C34 1.264(3)
C1 C11 1.508(4)
C1 C2 1.592(4)
C1 B5 1.676(4)
C1 B10 1.690(4)
C1 B6 1.729(4)
C2 C14 1.497(5)
C2 B3 1.657(4)
C2 B7 1.700(5)
C2 B6 1.707(5)
C11 N1 1.497(4)
C12 N1 1.482(4)
C13 N1 1.478(4)
C21 N2 1.484(3)
C21 C22 1.532(4)
C22 C27 1.371(4)
C22 C23 1.380(4)
C23 C24 1.376(5)
C24 C25 1.383(5)
C25 C26 1.351(5)
C26 C27 1.386(5)
C28 C33 1.380(4)
C28 C29 1.383(4)
C28 N2 1.436(3)
C29 C30 1.379(4)
C30 C31 1.373(5)
C31 C32 1.384(5)
C32 C33 1.365(4)
C34 N3 1.334(4)
C34 N2 1.368(3)
C35 N3 1.463(4)
C36 N3 1.465(4)
B3 B4 1.746(5)
B3 B8 1.753(6)
B3 B7 1.780(5)
B4 B5 1.737(5)
B4 B8 1.796(5)
B4 B9 1.798(5)
B5 B9 1.764(5)
B5 B10 1.783(4)
B6 B11 1.744(5)
B6 B7 1.756(5)
B6 B10 1.772(5)
B7 B11 1.757(6)
B7 B8 1.776(5)
B8 B9 1.763(5)
B8 B11 1.811(5)
B9 B10 1.773(5)
B9 B11 1.800(5)
B10 B11 1.759(5)
